data_2009343
loop_
_publ_author_name
'Andrade, L. C. R.'
'Paix\~ao, J. A.'
'de Almeida, M. J.'
'Tavares da Silva, E. J.'
'S\'a e Melo, M. L.'
'Campos Neves, A. S.'

_publ_section_title
;
 3\a-Hydroxy-5\a-androstane-4,17-dione
;
_journal_issue 12
_journal_name_full 'Acta Crystallographica Section C'
_journal_page_first 2149
_journal_page_last 2151
_journal_paper_doi 10.1107/S0108270199011877
_journal_volume 55
_journal_year 1999
_chemical_formula_moiety 'C19 H28 O3'
_chemical_formula_sum 'C19 H28 O3'
_chemical_formula_weight 304.43
_chemical_name_systematic
;
 3\a-Hydroxy-5\a-androstane-4,17-dione
;
_space_group_IT_number 1
_symmetry_cell_setting triclinic
_symmetry_space_group_name_Hall 'P 1'
_symmetry_space_group_name_H-M 'P 1'
_audit_creation_method SHELXL-97
_cell_angle_alpha 76.21(3)
_cell_angle_beta 85.78(3)
_cell_angle_gamma 84.60(3)
_cell_formula_units_Z 2
_cell_length_a 7.869(2)
_cell_length_b 10.113(3)
_cell_length_c 10.771(5)
_cell_measurement_reflns_used 25
_cell_measurement_temperature 293(2)
_cell_measurement_theta_max 12.43
_cell_measurement_theta_min 8.92
_cell_volume 827.6(5)
_computing_cell_refinement 'CAD-4 Software'
_computing_data_collection 'CAD-4 Software (Enraf-Nonius, 1989)'
_computing_data_reduction 'HELENA (Spek, 1997)'
_computing_molecular_graphics 'ORTEPII (Johnson, 1976)'
_computing_publication_material SHELXL97
_computing_structure_refinement 'SHELXL97 (Sheldrick, 1997)'
_computing_structure_solution 'SHELXS97 (Sheldrick, 1990)'
_diffrn_ambient_temperature 293(2)
_diffrn_measured_fraction_theta_full 0.993
_diffrn_measured_fraction_theta_max 0.993
_diffrn_measurement_device_type 'Enraf-Nonius CAD-4'
_diffrn_measurement_method 'profile data from \w-2\q'
_diffrn_radiation_monochromator graphite
_diffrn_radiation_source 'fine-focus sealed tube'
_diffrn_radiation_type MoK\a
_diffrn_radiation_wavelength 0.71073
_diffrn_reflns_av_R_equivalents 0.016
_diffrn_reflns_av_sigmaI/netI 0.0419
_diffrn_reflns_limit_h_max 10
_diffrn_reflns_limit_h_min -10
_diffrn_reflns_limit_k_max 12
_diffrn_reflns_limit_k_min -13
_diffrn_reflns_limit_l_max 13
_diffrn_reflns_limit_l_min -13
_diffrn_reflns_number 4431
_diffrn_reflns_theta_full 27.41
_diffrn_reflns_theta_max 27.41
_diffrn_reflns_theta_min 4.99
_diffrn_standards_decay_% 1.3
_diffrn_standards_interval_time 180
_diffrn_standards_number 3
_exptl_absorpt_coefficient_mu 0.081
_exptl_absorpt_correction_type none
_exptl_crystal_colour colourless
_exptl_crystal_density_diffrn 1.222
_exptl_crystal_density_method 'not measured'
_exptl_crystal_description prism
_exptl_crystal_F_000 332
_exptl_crystal_size_max 0.51
_exptl_crystal_size_mid 0.24
_exptl_crystal_size_min 0.12
_refine_diff_density_max 0.196
_refine_diff_density_min -0.133
_refine_ls_extinction_method none
_refine_ls_goodness_of_fit_ref 1.005
_refine_ls_hydrogen_treatment constr
_refine_ls_matrix_type full
_refine_ls_number_parameters 403
_refine_ls_number_reflns 4377
_refine_ls_number_restraints 3
_refine_ls_restrained_S_all 1.004
_refine_ls_R_factor_all 0.096
_refine_ls_R_factor_gt 0.039
_refine_ls_shift/su_max 0.001
_refine_ls_shift/su_mean 0.000
_refine_ls_structure_factor_coef Fsqd
_refine_ls_weighting_details 'calc w = 1/[\s^2^(Fo^2^)+(0.0577P)^2^+0.0792P] where P = (Fo^2^+2Fc^2^)/3'
_refine_ls_weighting_scheme calc
_refine_ls_wR_factor_ref 0.113
_reflns_number_gt 2741
_reflns_number_total 4377
_reflns_threshold_expression I>2\s(I)
_cod_data_source_file sk1300.cif
_cod_data_source_block and23
_cod_database_code 2009343
_cod_database_fobs_code 2009343

loop_
_symmetry_equiv_pos_as_xyz
'x, y, z'

loop_
_atom_site_label
_atom_site_fract_x
_atom_site_fract_y
_atom_site_fract_z
_atom_site_U_iso_or_equiv
_atom_site_adp_type
_atom_site_calc_flag
_atom_site_refinement_flags
_atom_site_occupancy
_atom_site_disorder_assembly
_atom_site_disorder_group
_atom_site_type_symbol
C1 0.9786(4) 0.9721(3) 0.8636(3) 0.0512(8) Uani d . 1 . . C
H1 1.0677 0.9668 0.7975 0.077 Uiso calc R 1 . . H
H2 0.9322 1.0665 0.8502 0.077 Uiso calc R 1 . . H
C2 1.0571(4) 0.9285(4) 0.9952(3) 0.0571(8) Uani d . 1 . . C
H3 1.1156 0.8381 1.0044 0.086 Uiso calc R 1 . . H
H4 1.1413 0.9912 0.9997 0.086 Uiso calc R 1 . . H
C3 0.9250(4) 0.9264(3) 1.1042(3) 0.0570(8) Uani d . 1 . . C
H5 0.9772 0.8856 1.1858 0.086 Uiso calc R 1 . . H
C4 0.7824(4) 0.8426(3) 1.0868(3) 0.0508(7) Uani d . 1 . . C
C5 0.6984(4) 0.8912(3) 0.9613(3) 0.0461(7) Uani d . 1 . . C
H6 0.6607 0.9880 0.9529 0.069 Uiso calc R 1 . . H
C6 0.5412(4) 0.8175(3) 0.9553(3) 0.0514(7) Uani d . 1 . . C
H7 0.4589 0.8300 1.0239 0.077 Uiso calc R 1 . . H
H8 0.5729 0.7205 0.9668 0.077 Uiso calc R 1 . . H
C7 0.4609(4) 0.8721(3) 0.8276(3) 0.0511(8) Uani d . 1 . . C
H9 0.4177 0.9665 0.8207 0.077 Uiso calc R 1 . . H
H10 0.3650 0.8199 0.8235 0.077 Uiso calc R 1 . . H
C8 0.5890(3) 0.8637(3) 0.7156(3) 0.0452(7) Uani d . 1 . . C
H11 0.6263 0.7671 0.7219 0.068 Uiso calc R 1 . . H
C9 0.7476(3) 0.9390(3) 0.7222(3) 0.0453(7) Uani d . 1 . . C
H12 0.7059 1.0336 0.7212 0.068 Uiso calc R 1 . . H
C10 0.8361(3) 0.8828(3) 0.8509(3) 0.0424(7) Uani d . 1 . . C
C11 0.8722(4) 0.9455(3) 0.6039(3) 0.0536(8) Uani d . 1 . . C
H13 0.9580 1.0076 0.6062 0.080 Uiso calc R 1 . . H
H14 0.9303 0.8556 0.6086 0.080 Uiso calc R 1 . . H
C12 0.7855(4) 0.9925(4) 0.4758(3) 0.0573(8) Uani d . 1 . . C
H15 0.7432 1.0877 0.4635 0.086 Uiso calc R 1 . . H
H16 0.8681 0.9842 0.4062 0.086 Uiso calc R 1 . . H
C13 0.6381(4) 0.9062(3) 0.4745(3) 0.0502(7) Uani d . 1 . . C
C14 0.5109(3) 0.9194(3) 0.5872(3) 0.0483(7) Uani d . 1 . . C
H17 0.4831 1.0174 0.5799 0.073 Uiso calc R 1 . . H
C15 0.3490(4) 0.8622(4) 0.5582(3) 0.0637(9) Uani d . 1 . . C
H18 0.2487 0.8981 0.6011 0.095 Uiso calc R 1 . . H
H19 0.3570 0.7633 0.5841 0.095 Uiso calc R 1 . . H
C16 0.3433(5) 0.9122(4) 0.4118(4) 0.0727(10) Uani d . 1 . . C
H20 0.3128 0.8400 0.3744 0.109 Uiso calc R 1 . . H
H21 0.2600 0.9899 0.3894 0.109 Uiso calc R 1 . . H
C17 0.5207(4) 0.9523(3) 0.3645(3) 0.0569(8) Uani d . 1 . . C
C18 0.6986(5) 0.7567(4) 0.4748(3) 0.0626(9) Uani d . 1 . . C
H22 0.6010 0.7050 0.4794 0.094 Uiso calc R 1 . . H
H23 0.7659 0.7183 0.5474 0.094 Uiso calc R 1 . . H
H24 0.7665 0.7535 0.3976 0.094 Uiso calc R 1 . . H
C19 0.9130(4) 0.7345(3) 0.8611(3) 0.0521(7) Uani d . 1 . . C
H25 1.0177 0.7351 0.8094 0.078 Uiso calc R 1 . . H
H26 0.8335 0.6839 0.8317 0.078 Uiso calc R 1 . . H
H27 0.9356 0.6926 0.9487 0.078 Uiso calc R 1 . . H
O3 0.8607(3) 1.0639(2) 1.1013(2) 0.0711(7) Uani d . 1 . . O
H28 0.7830 1.0642 1.1563 0.107 Uiso calc R 1 . . H
O4 0.7483(3) 0.7392(2) 1.1648(2) 0.0672(6) Uani d . 1 . . O
O17 0.5593(3) 1.0146(3) 0.2567(2) 0.0717(7) Uani d . 1 . . O
C1' 0.0486(4) 0.3164(4) 0.3535(3) 0.0640(9) Uani d . 1 . . C
H1' -0.0403 0.3243 0.2937 0.096 Uiso calc R 1 . . H
H2' 0.0910 0.2211 0.3772 0.096 Uiso calc R 1 . . H
C2' -0.0296(5) 0.3597(5) 0.4732(4) 0.0789(11) Uani d . 1 . . C
H3' -0.0857 0.4510 0.4487 0.118 Uiso calc R 1 . . H
H4' -0.1153 0.2982 0.5142 0.118 Uiso calc R 1 . . H
C3' 0.1052(6) 0.3580(4) 0.5671(4) 0.0754(11) Uani d . 1 . . C
H5' 0.0548 0.3985 0.6368 0.113 Uiso calc R 1 . . H
C4' 0.2490(5) 0.4406(4) 0.4973(3) 0.0666(10) Uani d . 1 . . C
C5' 0.3331(4) 0.3903(3) 0.3855(3) 0.0555(8) Uani d . 1 . . C
H6' 0.3674 0.2930 0.4168 0.083 Uiso calc R 1 . . H
C6' 0.4936(5) 0.4599(4) 0.3290(4) 0.0707(10) Uani d . 1 . . C
H7' 0.4651 0.5573 0.2991 0.106 Uiso calc R 1 . . H
H8' 0.5755 0.4468 0.3947 0.106 Uiso calc R 1 . . H
C7' 0.5729(4) 0.4024(4) 0.2187(3) 0.0655(10) Uani d . 1 . . C
H9' 0.6140 0.3077 0.2507 0.098 Uiso calc R 1 . . H
H10' 0.6701 0.4527 0.1804 0.098 Uiso calc R 1 . . H
C8' 0.4456(4) 0.4109(3) 0.1173(3) 0.0501(7) Uani d . 1 . . C
H11' 0.4124 0.5077 0.0818 0.075 Uiso calc R 1 . . H
C9' 0.2824(4) 0.3405(3) 0.1757(3) 0.0484(7) Uani d . 1 . . C
H12' 0.3202 0.2455 0.2148 0.073 Uiso calc R 1 . . H
C10' 0.1960(4) 0.4014(3) 0.2855(3) 0.0523(8) Uani d . 1 . . C
C11' 0.1567(4) 0.3347(4) 0.0740(3) 0.0630(9) Uani d . 1 . . C
H13' 0.0676 0.2761 0.1141 0.094 Uiso calc R 1 . . H
H14' 0.1029 0.4256 0.0417 0.094 Uiso calc R 1 . . H
C12' 0.2437(4) 0.2811(4) -0.0388(4) 0.0671(9) Uani d . 1 . . C
H15' 0.2817 0.1854 -0.0094 0.101 Uiso calc R 1 . . H
H16' 0.1619 0.2887 -0.1037 0.101 Uiso calc R 1 . . H
C13' 0.3950(4) 0.3608(3) -0.0964(3) 0.0524(8) Uani d . 1 . . C
C14' 0.5200(4) 0.3487(3) 0.0078(3) 0.0545(8) Uani d . 1 . . C
H17' 0.5434 0.2508 0.0445 0.082 Uiso calc R 1 . . H
C15' 0.6844(5) 0.3982(4) -0.0657(4) 0.0711(10) Uani d . 1 . . C
H18' 0.7836 0.3605 -0.0168 0.107 Uiso calc R 1 . . H
H19' 0.6817 0.4971 -0.0859 0.107 Uiso calc R 1 . . H
C16' 0.6873(5) 0.3450(4) -0.1878(4) 0.0811(11) Uani d . 1 . . C
H20' 0.7206 0.4147 -0.2621 0.122 Uiso calc R 1 . . H
H21' 0.7673 0.2651 -0.1823 0.122 Uiso calc R 1 . . H
C17' 0.5084(5) 0.3095(3) -0.1968(4) 0.0653(9) Uani d . 1 . . C
C18' 0.3390(5) 0.5104(3) -0.1610(3) 0.0653(9) Uani d . 1 . . C
H22' 0.4373 0.5564 -0.2007 0.098 Uiso calc R 1 . . H
H23' 0.2855 0.5557 -0.0978 0.098 Uiso calc R 1 . . H
H24' 0.2593 0.5120 -0.2248 0.098 Uiso calc R 1 . . H
C19' 0.1268(5) 0.5510(4) 0.2361(4) 0.0717(10) Uani d . 1 . . C
H25' 0.0990 0.5924 0.3073 0.107 Uiso calc R 1 . . H
H26' 0.0261 0.5539 0.1901 0.107 Uiso calc R 1 . . H
H27' 0.2123 0.6001 0.1802 0.107 Uiso calc R 1 . . H
O3' 0.1644(4) 0.2204(3) 0.6173(3) 0.0910(9) Uani d . 1 . . O
H28' 0.2502 0.2179 0.6569 0.137 Uiso calc R 1 . . H
O4' 0.2836(5) 0.5437(3) 0.5248(3) 0.0975(10) Uani d . 1 . . O
O17' 0.4652(4) 0.2502(3) -0.2739(3) 0.0855(8) Uani d . 1 . . O

loop_
_atom_site_aniso_label
_atom_site_aniso_U_11
_atom_site_aniso_U_22
_atom_site_aniso_U_33
_atom_site_aniso_U_12
_atom_site_aniso_U_13
_atom_site_aniso_U_23
C1 0.0386(16) 0.0455(17) 0.065(2) -0.0098(13) 0.0044(14) -0.0037(15)
C2 0.0391(16) 0.060(2) 0.071(2) -0.0096(14) -0.0051(15) -0.0083(17)
C3 0.0496(18) 0.056(2) 0.065(2) -0.0078(15) -0.0010(16) -0.0121(16)
C4 0.0462(17) 0.0458(18) 0.0583(19) -0.0044(14) 0.0081(14) -0.0111(16)
C5 0.0369(15) 0.0385(15) 0.0596(18) -0.0036(12) 0.0051(13) -0.0070(13)
C6 0.0375(15) 0.0531(18) 0.0597(19) -0.0101(14) 0.0131(14) -0.0080(15)
C7 0.0329(15) 0.0526(18) 0.069(2) -0.0107(13) 0.0109(14) -0.0173(16)
C8 0.0335(14) 0.0397(15) 0.0605(19) -0.0048(12) 0.0066(13) -0.0101(14)
C9 0.0324(14) 0.0376(15) 0.0624(19) -0.0056(12) 0.0059(13) -0.0066(13)
C10 0.0310(13) 0.0390(15) 0.0531(17) -0.0034(12) 0.0037(13) -0.0043(13)
C11 0.0351(16) 0.059(2) 0.062(2) -0.0074(14) 0.0067(14) -0.0070(16)
C12 0.0445(17) 0.065(2) 0.056(2) -0.0095(15) 0.0049(15) -0.0028(16)
C13 0.0429(16) 0.0479(17) 0.0562(19) -0.0019(13) 0.0035(14) -0.0078(14)
C14 0.0353(15) 0.0435(16) 0.065(2) -0.0038(13) 0.0040(14) -0.0118(14)
C15 0.0456(17) 0.074(2) 0.072(2) -0.0102(16) -0.0009(16) -0.0175(18)
C16 0.0534(19) 0.081(3) 0.081(3) -0.0090(18) -0.0136(18) -0.008(2)
C17 0.0556(19) 0.0485(18) 0.064(2) 0.0038(15) 0.0005(16) -0.0117(16)
C18 0.065(2) 0.0554(19) 0.065(2) 0.0081(16) -0.0001(16) -0.0146(16)
C19 0.0435(16) 0.0446(16) 0.0617(19) 0.0028(13) 0.0051(14) -0.0046(14)
O3 0.0728(17) 0.0601(14) 0.0841(18) -0.0120(12) 0.0039(12) -0.0241(13)
O4 0.0776(15) 0.0569(13) 0.0611(13) -0.0177(12) 0.0040(12) 0.0002(11)
O17 0.0696(15) 0.0732(16) 0.0612(15) 0.0060(12) -0.0022(12) 0.0011(13)
C1' 0.0463(18) 0.079(2) 0.069(2) -0.0139(17) -0.0067(16) -0.0162(18)
C2' 0.065(2) 0.096(3) 0.078(3) -0.020(2) 0.005(2) -0.023(2)
C3' 0.085(3) 0.075(3) 0.067(2) -0.020(2) 0.005(2) -0.016(2)
C4' 0.084(3) 0.057(2) 0.058(2) -0.0220(19) -0.0172(18) -0.0032(17)
C5' 0.0596(19) 0.0490(18) 0.0558(18) -0.0153(15) -0.0163(15) -0.0001(15)
C6' 0.070(2) 0.079(3) 0.065(2) -0.036(2) -0.0206(18) -0.0039(19)
C7' 0.0481(18) 0.077(2) 0.071(2) -0.0262(18) -0.0117(17) -0.0040(19)
C8' 0.0406(16) 0.0442(16) 0.0628(18) -0.0122(13) -0.0128(14) -0.0007(14)
C9' 0.0409(15) 0.0435(16) 0.0594(18) -0.0075(13) -0.0122(14) -0.0045(14)
C10' 0.0485(17) 0.0452(17) 0.0617(19) -0.0091(14) -0.0179(14) -0.0029(14)
C11' 0.0455(18) 0.078(2) 0.069(2) -0.0181(17) -0.0098(16) -0.0166(18)
C12' 0.062(2) 0.069(2) 0.077(2) -0.0170(18) -0.0104(18) -0.0232(19)
C13' 0.0547(18) 0.0385(16) 0.063(2) 0.0008(14) -0.0104(16) -0.0089(14)
C14' 0.0439(16) 0.0358(16) 0.078(2) -0.0073(13) -0.0102(16) 0.0025(15)
C15' 0.0548(19) 0.066(2) 0.089(3) -0.0155(17) -0.0014(18) -0.009(2)
C16' 0.065(2) 0.073(3) 0.105(3) -0.001(2) 0.007(2) -0.026(2)
C17' 0.072(2) 0.0424(18) 0.077(2) 0.0085(17) -0.0023(19) -0.0108(17)
C18' 0.076(2) 0.0516(19) 0.064(2) 0.0143(17) -0.0115(17) -0.0113(16)
C19' 0.083(2) 0.057(2) 0.070(2) 0.0109(18) -0.0184(19) -0.0074(17)
O3' 0.108(2) 0.085(2) 0.0734(18) -0.0388(17) -0.0064(15) 0.0073(14)
O4' 0.150(3) 0.082(2) 0.0697(17) -0.0493(19) -0.0027(17) -0.0223(15)
O17' 0.100(2) 0.0705(17) 0.0959(19) 0.0072(15) -0.0110(16) -0.0418(16)

loop_
_atom_type_symbol
_atom_type_description
_atom_type_scat_dispersion_real
_atom_type_scat_dispersion_imag
_atom_type_scat_source
C C 0.0033 0.0016 'International Tables Vol C Tables 4.2.6.8 and 6.1.1.4'
O O 0.0106 0.0060 'International Tables Vol C Tables 4.2.6.8 and 6.1.1.4'
H H 0.0000 0.0000 'International Tables Vol C Tables 4.2.6.8 and 6.1.1.4'

loop_
_geom_angle_atom_site_label_1
_geom_angle_atom_site_label_2
_geom_angle_atom_site_label_3
_geom_angle
_geom_angle_publ_flag
C2 C1 C10 112.6(2) ?
C2 C1 H1 109.1 ?
C10 C1 H1 109.1 ?
C2 C1 H2 109.1 ?
C10 C1 H2 109.1 ?
H1 C1 H2 107.8 ?
C3 C2 C1 112.5(3) ?
C3 C2 H3 109.1 ?
C1 C2 H3 109.1 ?
C3 C2 H4 109.1 ?
C1 C2 H4 109.1 ?
H3 C2 H4 107.8 ?
O3 C3 C2 108.2(3) ?
O3 C3 C4 110.5(3) ?
C2 C3 C4 108.7(3) yes
O3 C3 H5 109.8 ?
C2 C3 H5 109.8 ?
C4 C3 H5 109.8 ?
O4 C4 C5 123.3(3) ?
O4 C4 C3 121.9(3) ?
C5 C4 C3 114.6(3) yes
C4 C5 C6 112.9(3) ?
C4 C5 C10 108.5(2) ?
C6 C5 C10 113.6(2) ?
C4 C5 H6 107.2 ?
C6 C5 H6 107.2 ?
C10 C5 H6 107.2 ?
C5 C6 C7 110.5(2) ?
C5 C6 H7 109.6 ?
C7 C6 H7 109.6 ?
C5 C6 H8 109.6 ?
C7 C6 H8 109.6 ?
H7 C6 H8 108.1 ?
C6 C7 C8 111.7(2) ?
C6 C7 H9 109.3 ?
C8 C7 H9 109.3 ?
C6 C7 H10 109.3 ?
C8 C7 H10 109.3 ?
H9 C7 H10 107.9 ?
C14 C8 C7 112.3(2) ?
C14 C8 C9 109.8(2) ?
C7 C8 C9 111.0(2) ?
C14 C8 H11 107.9 ?
C7 C8 H11 107.9 ?
C9 C8 H11 107.9 ?
C8 C9 C11 112.7(2) ?
C8 C9 C10 111.9(2) ?
C11 C9 C10 113.1(2) ?
C8 C9 H12 106.1 ?
C11 C9 H12 106.1 ?
C10 C9 H12 106.1 ?
C1 C10 C19 109.1(2) ?
C1 C10 C9 111.0(2) ?
C19 C10 C9 110.8(2) ?
C1 C10 C5 107.2(2) ?
C19 C10 C5 111.2(2) ?
C9 C10 C5 107.4(2) ?
C12 C11 C9 113.9(2) ?
C12 C11 H13 108.8 ?
C9 C11 H13 108.8 ?
C12 C11 H14 108.8 ?
C9 C11 H14 108.8 ?
H13 C11 H14 107.7 ?
C13 C12 C11 110.2(2) ?
C13 C12 H15 109.6 ?
C11 C12 H15 109.6 ?
C13 C12 H16 109.6 ?
C11 C12 H16 109.6 ?
H15 C12 H16 108.1 ?
C17 C13 C12 117.3(3) ?
C17 C13 C14 100.0(2) ?
C12 C13 C14 108.4(2) ?
C17 C13 C18 105.2(2) ?
C12 C13 C18 112.6(3) ?
C14 C13 C18 112.9(3) ?
C8 C14 C15 119.7(3) ?
C8 C14 C13 112.3(2) ?
C15 C14 C13 104.5(2) ?
C8 C14 H17 106.5 ?
C15 C14 H17 106.5 ?
C13 C14 H17 106.5 ?
C14 C15 C16 103.0(3) ?
C14 C15 H18 111.2 ?
C16 C15 H18 111.2 ?
C14 C15 H19 111.2 ?
C16 C15 H19 111.2 ?
H18 C15 H19 109.1 ?
C17 C16 C15 105.9(3) ?
C17 C16 H20 110.6 ?
C15 C16 H20 110.6 ?
C17 C16 H21 110.6 ?
C15 C16 H21 110.6 ?
H20 C16 H21 108.7 ?
O17 C17 C16 124.8(3) ?
O17 C17 C13 126.5(3) ?
C16 C17 C13 108.6(3) yes
C13 C18 H22 109.5 ?
C13 C18 H23 109.5 ?
H22 C18 H23 109.5 ?
C13 C18 H24 109.5 ?
H22 C18 H24 109.5 ?
H23 C18 H24 109.5 ?
C10 C19 H25 109.5 ?
C10 C19 H26 109.5 ?
H25 C19 H26 109.5 ?
C10 C19 H27 109.5 ?
H25 C19 H27 109.5 ?
H26 C19 H27 109.5 ?
C3 O3 H28 109.5 ?
C2' C1' C10' 113.8(3) ?
C2' C1' H1' 108.8 ?
C10' C1' H1' 108.8 ?
C2' C1' H2' 108.8 ?
C10' C1' H2' 108.8 ?
H1' C1' H2' 107.7 ?
C3' C2' C1' 111.4(3) ?
C3' C2' H3' 109.3 ?
C1' C2' H3' 109.3 ?
C3' C2' H4' 109.3 ?
C1' C2' H4' 109.3 ?
H3' C2' H4' 108.0 ?
O3' C3' C4' 111.2(3) ?
O3' C3' C2' 108.0(3) ?
C4' C3' C2' 108.7(3) yes
O3' C3' H5' 109.6 ?
C4' C3' H5' 109.6 ?
C2' C3' H5' 109.6 ?
O4' C4' C5' 123.4(3) ?
O4' C4' C3' 121.9(4) ?
C5' C4' C3' 114.5(3) yes
C4' C5' C6' 113.8(3) ?
C4' C5' C10' 108.1(3) ?
C6' C5' C10' 113.3(3) ?
C4' C5' H6' 107.1 ?
C6' C5' H6' 107.1 ?
C10' C5' H6' 107.1 ?
C7' C6' C5' 110.9(3) ?
C7' C6' H7' 109.5 ?
C5' C6' H7' 109.5 ?
C7' C6' H8' 109.5 ?
C5' C6' H8' 109.5 ?
H7' C6' H8' 108.1 ?
C6' C7' C8' 111.6(3) ?
C6' C7' H9' 109.3 ?
C8' C7' H9' 109.3 ?
C6' C7' H10' 109.3 ?
C8' C7' H10' 109.3 ?
H9' C7' H10' 108.0 ?
C7' C8' C14' 112.7(3) ?
C7' C8' C9' 111.2(2) ?
C14' C8' C9' 108.9(2) ?
C7' C8' H11' 107.9 ?
C14' C8' H11' 107.9 ?
C9' C8' H11' 107.9 ?
C11' C9' C10' 112.7(2) ?
C11' C9' C8' 113.0(2) ?
C10' C9' C8' 112.0(2) ?
C11' C9' H12' 106.2 ?
C10' C9' H12' 106.2 ?
C8' C9' H12' 106.2 ?
C19' C10' C1' 109.4(3) ?
C19' C10' C9' 111.5(3) ?
C1' C10' C9' 110.6(2) ?
C19' C10' C5' 110.8(3) ?
C1' C10' C5' 107.3(3) ?
C9' C10' C5' 107.1(2) ?
C12' C11' C9' 112.9(3) ?
C12' C11' H13' 109.0 ?
C9' C11' H13' 109.0 ?
C12' C11' H14' 109.0 ?
C9' C11' H14' 109.0 ?
H13' C11' H14' 107.8 ?
C13' C12' C11' 111.0(3) ?
C13' C12' H15' 109.4 ?
C11' C12' H15' 109.4 ?
C13' C12' H16' 109.4 ?
C11' C12' H16' 109.4 ?
H15' C12' H16' 108.0 ?
C17' C13' C12' 117.7(3) ?
C17' C13' C14' 101.1(3) ?
C12' C13' C14' 108.4(3) ?
C17' C13' C18' 104.7(3) ?
C12' C13' C18' 111.7(3) ?
C14' C13' C18' 113.0(3) ?
C13' C14' C8' 113.1(2) ?
C13' C14' C15' 104.0(3) ?
C8' C14' C15' 119.9(3) ?
C13' C14' H17' 106.3 ?
C8' C14' H17' 106.3 ?
C15' C14' H17' 106.3 ?
C14' C15' C16' 103.7(3) ?
C14' C15' H18' 111.0 ?
C16' C15' H18' 111.0 ?
C14' C15' H19' 111.0 ?
C16' C15' H19' 111.0 ?
H18' C15' H19' 109.0 ?
C17' C16' C15' 105.6(3) ?
C17' C16' H20' 110.6 ?
C15' C16' H20' 110.6 ?
C17' C16' H21' 110.6 ?
C15' C16' H21' 110.6 ?
H20' C16' H21' 108.7 ?
O17' C17' C16' 124.6(3) ?
O17' C17' C13' 126.9(3) ?
C16' C17' C13' 108.5(3) yes
C13' C18' H22' 109.5 ?
C13' C18' H23' 109.5 ?
H22' C18' H23' 109.5 ?
C13' C18' H24' 109.5 ?
H22' C18' H24' 109.5 ?
H23' C18' H24' 109.5 ?
C10' C19' H25' 109.5 ?
C10' C19' H26' 109.5 ?
H25' C19' H26' 109.5 ?
C10' C19' H27' 109.5 ?
H25' C19' H27' 109.5 ?
H26' C19' H27' 109.5 ?
C3' O3' H28' 109.5 ?

loop_
_geom_bond_atom_site_label_1
_geom_bond_atom_site_label_2
_geom_bond_site_symmetry_2
_geom_bond_distance
_geom_bond_publ_flag
C1 C2 . 1.538(4) ?
C1 C10 . 1.537(4) ?
C1 H1 . 0.9700 ?
C1 H2 . 0.9700 ?
C2 C3 . 1.507(5) ?
C2 H3 . 0.9700 ?
C2 H4 . 0.9700 ?
C3 O3 . 1.429(4) yes
C3 C4 . 1.516(5) ?
C3 H5 . 0.9800 ?
C4 O4 . 1.213(4) yes
C4 C5 . 1.502(5) ?
C5 C6 . 1.517(4) ?
C5 C10 . 1.561(4) ?
C5 H6 . 0.9800 ?
C6 C7 . 1.515(5) ?
C6 H7 . 0.9700 ?
C6 H8 . 0.9700 ?
C7 C8 . 1.528(4) ?
C7 H9 . 0.9700 ?
C7 H10 . 0.9700 ?
C8 C14 . 1.515(4) ?
C8 C9 . 1.537(4) ?
C8 H11 . 0.9800 ?
C9 C11 . 1.542(4) ?
C9 C10 . 1.555(4) ?
C9 H12 . 0.9800 ?
C10 C19 . 1.545(4) ?
C11 C12 . 1.536(5) ?
C11 H13 . 0.9700 ?
C11 H14 . 0.9700 ?
C12 C13 . 1.518(4) ?
C12 H15 . 0.9700 ?
C12 H16 . 0.9700 ?
C13 C17 . 1.514(5) ?
C13 C14 . 1.539(4) ?
C13 C18 . 1.541(4) ?
C14 C15 . 1.529(4) ?
C14 H17 . 0.9800 ?
C15 C16 . 1.540(5) yes
C15 H18 . 0.9700 ?
C15 H19 . 0.9700 ?
C16 C17 . 1.509(5) yes
C16 H20 . 0.9700 ?
C16 H21 . 0.9700 ?
C17 O17 . 1.214(4) yes
C18 H22 . 0.9600 ?
C18 H23 . 0.9600 ?
C18 H24 . 0.9600 ?
C19 H25 . 0.9600 ?
C19 H26 . 0.9600 ?
C19 H27 . 0.9600 ?
O3 H28 . 0.8200 ?
C1' C2' . 1.528(5) ?
C1' C10' . 1.544(5) ?
C1' H1' . 0.9700 ?
C1' H2' . 0.9700 ?
C2' C3' . 1.515(6) ?
C2' H3' . 0.9700 ?
C2' H4' . 0.9700 ?
C3' O3' . 1.415(5) yes
C3' C4' . 1.515(5) ?
C3' H5' . 0.9800 ?
C4' O4' . 1.209(4) yes
C4' C5' . 1.503(5) ?
C5' C6' . 1.520(5) ?
C5' C10' . 1.557(4) ?
C5' H6' . 0.9800 ?
C6' C7' . 1.514(5) ?
C6' H7' . 0.9700 ?
C6' H8' . 0.9700 ?
C7' C8' . 1.517(4) ?
C7' H9' . 0.9700 ?
C7' H10' . 0.9700 ?
C8' C14' . 1.521(5) ?
C8' C9' . 1.547(4) ?
C8' H11' . 0.9800 ?
C9' C11' . 1.544(4) ?
C9' C10' . 1.546(4) ?
C9' H12' . 0.9800 ?
C10' C19' . 1.541(4) ?
C11' C12' . 1.536(5) ?
C11' H13' . 0.9700 ?
C11' H14' . 0.9700 ?
C12' C13' . 1.512(5) ?
C12' H15' . 0.9700 ?
C12' H16' . 0.9700 ?
C13' C17' . 1.507(5) ?
C13' C14' . 1.521(4) ?
C13' C18' . 1.544(4) ?
C14' C15' . 1.528(5) ?
C14' H17' . 0.9800 ?
C15' C16' . 1.532(6) yes
C15' H18' . 0.9700 ?
C15' H19' . 0.9700 ?
C16' C17' . 1.501(6) yes
C16' H20' . 0.9700 ?
C16' H21' . 0.9700 ?
C17' O17' . 1.218(4) yes
C18' H22' . 0.9600 ?
C18' H23' . 0.9600 ?
C18' H24' . 0.9600 ?
C19' H25' . 0.9600 ?
C19' H26' . 0.9600 ?
C19' H27' . 0.9600 ?
O3' H28' . 0.8200 ?

loop_
_geom_hbond_atom_site_label_D
_geom_hbond_atom_site_label_H
_geom_hbond_atom_site_label_A
_geom_hbond_site_symmetry_A
_geom_hbond_distance_DH
_geom_hbond_distance_HA
_geom_hbond_distance_DA
_geom_hbond_angle_DHA
O3 H28 O17 1_556 0.82 2.04 2.813(4) 158
O3' H28' O17' 1_556 0.82 1.98 2.790(4) 168

loop_
_geom_torsion_atom_site_label_1
_geom_torsion_atom_site_label_2
_geom_torsion_atom_site_label_3
_geom_torsion_atom_site_label_4
_geom_torsion
C10 C1 C2 C3 -55.6(3)
C1 C2 C3 O3 -68.4(3)
C1 C2 C3 C4 51.7(4)
O3 C3 C4 O4 -123.1(3)
C2 C3 C4 O4 118.3(3)
O3 C3 C4 C5 61.8(3)
C2 C3 C4 C5 -56.8(3)
O4 C4 C5 C6 13.0(4)
C3 C4 C5 C6 -171.9(2)
O4 C4 C5 C10 -113.8(3)
C3 C4 C5 C10 61.2(3)
C4 C5 C6 C7 179.2(2)
C10 C5 C6 C7 -56.7(3)
C5 C6 C7 C8 55.4(3)
C6 C7 C8 C14 -179.4(3)
C6 C7 C8 C9 -56.1(3)
C14 C8 C9 C11 -49.5(3)
C7 C8 C9 C11 -174.3(3)
C14 C8 C9 C10 -178.4(2)
C7 C8 C9 C10 56.9(3)
C2 C1 C10 C19 -63.4(3)
C2 C1 C10 C9 174.2(2)
C2 C1 C10 C5 57.2(3)
C8 C9 C10 C1 -172.0(2)
C11 C9 C10 C1 59.3(3)
C8 C9 C10 C19 66.6(3)
C11 C9 C10 C19 -62.1(3)
C8 C9 C10 C5 -55.1(3)
C11 C9 C10 C5 176.3(2)
C4 C5 C10 C1 -58.4(3)
C6 C5 C10 C1 175.1(2)
C4 C5 C10 C19 60.8(3)
C6 C5 C10 C19 -65.7(3)
C4 C5 C10 C9 -177.8(2)
C6 C5 C10 C9 55.7(3)
C8 C9 C11 C12 48.3(3)
C10 C9 C11 C12 176.5(3)
C9 C11 C12 C13 -52.7(4)
C11 C12 C13 C17 170.5(3)
C11 C12 C13 C14 58.3(3)
C11 C12 C13 C18 -67.2(3)
C7 C8 C14 C15 -54.9(3)
C9 C8 C14 C15 -178.9(3)
C7 C8 C14 C13 -178.0(2)
C9 C8 C14 C13 58.0(3)
C17 C13 C14 C8 173.4(2)
C12 C13 C14 C8 -63.2(3)
C18 C13 C14 C8 62.2(3)
C17 C13 C14 C15 42.2(3)
C12 C13 C14 C15 165.6(3)
C18 C13 C14 C15 -69.0(3)
C8 C14 C15 C16 -164.1(3)
C13 C14 C15 C16 -37.4(3)
C14 C15 C16 C17 17.3(4)
C15 C16 C17 O17 -168.9(3)
C15 C16 C17 C13 9.3(4)
C12 C13 C17 O17 29.8(4)
C14 C13 C17 O17 146.7(3)
C18 C13 C17 O17 -96.2(4)
C12 C13 C17 C16 -148.4(3)
C14 C13 C17 C16 -31.5(3)
C18 C13 C17 C16 85.7(3)
C10' C1' C2' C3' -55.0(5)
C1' C2' C3' O3' -68.7(4)
C1' C2' C3' C4' 52.1(5)
O3' C3' C4' O4' -124.6(4)
C2' C3' C4' O4' 116.6(4)
O3' C3' C4' C5' 60.3(4)
C2' C3' C4' C5' -58.5(4)
O4' C4' C5' C6' 13.8(5)
C3' C4' C5' C6' -171.2(3)
O4' C4' C5' C10' -113.0(4)
C3' C4' C5' C10' 62.1(4)
C4' C5' C6' C7' 178.9(3)
C10' C5' C6' C7' -57.1(4)
C5' C6' C7' C8' 54.9(4)
C6' C7' C8' C14' -177.8(3)
C6' C7' C8' C9' -55.1(4)
C7' C8' C9' C11' -174.5(3)
C14' C8' C9' C11' -49.7(3)
C7' C8' C9' C10' 56.8(3)
C14' C8' C9' C10' -178.3(2)
C2' C1' C10' C19' -63.7(4)
C2' C1' C10' C9' 173.1(3)
C2' C1' C10' C5' 56.6(4)
C11' C9' C10' C19' -63.0(3)
C8' C9' C10' C19' 65.7(3)
C11' C9' C10' C1' 59.0(3)
C8' C9' C10' C1' -172.3(3)
C11' C9' C10' C5' 175.6(3)
C8' C9' C10' C5' -55.6(3)
C4' C5' C10' C19' 61.8(3)
C6' C5' C10' C19' -65.3(4)
C4' C5' C10' C1' -57.6(3)
C6' C5' C10' C1' 175.3(3)
C4' C5' C10' C9' -176.4(2)
C6' C5' C10' C9' 56.5(3)
C10' C9' C11' C12' 177.1(3)
C8' C9' C11' C12' 48.8(4)
C9' C11' C12' C13' -53.1(4)
C11' C12' C13' C17' 172.2(3)
C11' C12' C13' C14' 58.4(4)
C11' C12' C13' C18' -66.7(4)
C17' C13' C14' C8' 172.8(3)
C12' C13' C14' C8' -62.9(3)
C18' C13' C14' C8' 61.5(3)
C17' C13' C14' C15' 41.1(3)
C12' C13' C14' C15' 165.5(3)
C18' C13' C14' C15' -70.2(3)
C7' C8' C14' C13' -178.2(3)
C9' C8' C14' C13' 57.8(3)
C7' C8' C14' C15' -55.0(4)
C9' C8' C14' C15' -179.0(3)
C13' C14' C15' C16' -36.4(4)
C8' C14' C15' C16' -164.0(3)
C14' C15' C16' C17' 16.9(4)
C15' C16' C17' O17' -171.7(4)
C15' C16' C17' C13' 8.9(4)
C12' C13' C17' O17' 31.9(5)
C14' C13' C17' O17' 149.6(4)
C18' C13' C17' O17' -92.8(4)
C12' C13' C17' C16' -148.7(3)
C14' C13' C17' C16' -31.0(3)
C18' C13' C17' C16' 86.6(3)

loop_
_cod_related_entry_id
_cod_related_entry_database
_cod_related_entry_code
1 ChemSpider 9855778
